data_7053317
loop_
_publ_author_name
'Carmichael, Duncan'
'Le Goff, Xavier F.'
'Muller, Eric'

_publ_section_title
;
 Studies of how redox chemistry influences the synthesis of transition
 metal phosphametallocenes: a convenient synthesis of
 2,5-diester-substituted phosphametallocenes and
 2,2&#x2032;,5,5&#x2032;-tetraester-substituted-1,1&#x2032;-diphosphaferrocenes
;
_journal_issue 7
_journal_name_full 'New Journal of Chemistry'
_journal_page_first 1341
_journal_paper_doi 10.1039/b9nj00440h
_journal_volume 34
_journal_year 2010
_chemical_formula_moiety 'C15 H17 Fe O4 P'
_chemical_formula_sum 'C15 H17 Fe O4 P'
_chemical_formula_weight 348.11
_chemical_name_systematic
;
?
;
_space_group_IT_number 14
_symmetry_cell_setting monoclinic
_symmetry_space_group_name_Hall '-P 2ybc'
_symmetry_space_group_name_H-M 'P 1 21/c 1'
_atom_sites_solution_hydrogens geom
_atom_sites_solution_primary direct
_atom_sites_solution_secondary difmap
_audit_creation_method SHELXL-97
_cell_angle_alpha 90.00
_cell_angle_beta 101.473(1)
_cell_angle_gamma 90.00
_cell_formula_units_Z 4
_cell_length_a 8.213(1)
_cell_length_b 11.074(1)
_cell_length_c 16.621(1)
_cell_measurement_reflns_used 4103
_cell_measurement_temperature 150.0(1)
_cell_measurement_theta_max 30.034
_cell_measurement_theta_min 0.998
_cell_volume 1481.5(2)
_computing_structure_refinement 'SHELXL-97 (Sheldrick, 1997)'
_computing_structure_solution 'SHELXS-97 (Sheldrick, 1990)'
_diffrn_ambient_temperature 150.0(1)
_diffrn_measured_fraction_theta_full 0.995
_diffrn_measured_fraction_theta_max 0.995
_diffrn_measurement_device_type KappaCCD
_diffrn_measurement_method 'phi and omega scans'
_diffrn_radiation_monochromator graphite
_diffrn_radiation_source 'fine-focus sealed tube'
_diffrn_radiation_type MoK\a
_diffrn_radiation_wavelength 0.71069
_diffrn_reflns_av_R_equivalents 0.0278
_diffrn_reflns_av_sigmaI/netI 0.0297
_diffrn_reflns_limit_h_max 11
_diffrn_reflns_limit_h_min -11
_diffrn_reflns_limit_k_max 15
_diffrn_reflns_limit_k_min -14
_diffrn_reflns_limit_l_max 18
_diffrn_reflns_limit_l_min -23
_diffrn_reflns_number 13064
_diffrn_reflns_theta_full 30.01
_diffrn_reflns_theta_max 30.01
_diffrn_reflns_theta_min 3.18
_exptl_absorpt_coefficient_mu 1.138
_exptl_absorpt_correction_T_max 0.8756
_exptl_absorpt_correction_T_min 0.7719
_exptl_absorpt_correction_type multi-scan
_exptl_crystal_colour Orange
_exptl_crystal_density_diffrn 1.561
_exptl_crystal_density_method 'not measured'
_exptl_crystal_description Block
_exptl_crystal_F_000 720
_exptl_crystal_size_max 0.24
_exptl_crystal_size_mid 0.20
_exptl_crystal_size_min 0.12
_refine_diff_density_max 0.418
_refine_diff_density_min -0.270
_refine_diff_density_rms 0.054
_refine_ls_extinction_method none
_refine_ls_goodness_of_fit_ref 1.040
_refine_ls_hydrogen_treatment constr
_refine_ls_matrix_type full
_refine_ls_number_parameters 194
_refine_ls_number_reflns 4303
_refine_ls_number_restraints 0
_refine_ls_restrained_S_all 1.040
_refine_ls_R_factor_all 0.0341
_refine_ls_R_factor_gt 0.0268
_refine_ls_shift/su_max 0.010
_refine_ls_shift/su_mean 0.000
_refine_ls_structure_factor_coef Fsqd
_refine_ls_weighting_details 'calc w=1/[\s^2^(Fo^2^)+(0.0322P)^2^+0.4854P] where P=(Fo^2^+2Fc^2^)/3'
_refine_ls_weighting_scheme calc
_refine_ls_wR_factor_gt 0.0697
_refine_ls_wR_factor_ref 0.0731
_reflns_number_gt 3710
_reflns_number_total 4303
_reflns_threshold_expression >2sigma(I)
_cod_data_source_file b9nj00440h.txt
_cod_data_source_block em370
_cod_depositor_comments
;
The following automatic conversions were performed:

'_symmetry_cell_setting' value 'Monoclinic' changed to 'monoclinic'
according to /home/saulius/struct/CIF-dictionaries/cif_core.dic
dictionary named 'cif_core.dic' version 2.4.2 from 2011-04-26.

Automatic conversion script
Id: cif_fix_values 1891 2012-01-12 08:04:46Z andrius 
;
_cod_original_sg_symbol_H-M 'P21/c '
_cod_database_code 7053317

loop_
_symmetry_equiv_pos_as_xyz
'x, y, z'
'-x, y+1/2, -z+1/2'
'-x, -y, -z'
'x, -y-1/2, z-1/2'

loop_
_atom_site_label
_atom_site_type_symbol
_atom_site_fract_x
_atom_site_fract_y
_atom_site_fract_z
_atom_site_U_iso_or_equiv
_atom_site_adp_type
_atom_site_occupancy
_atom_site_symmetry_multiplicity
_atom_site_calc_flag
_atom_site_refinement_flags
Fe1 Fe 0.26605(2) 0.184059(16) 0.380975(11) 0.02013(6) Uani 1 1 d .
P1 P 0.52646(4) 0.12281(3) 0.37176(2) 0.02242(8) Uani 1 1 d .
O1 O 0.41262(13) -0.12049(9) 0.33676(7) 0.0314(2) Uani 1 1 d .
O2 O 0.19106(14) -0.09376(10) 0.23550(7) 0.0392(3) Uani 1 1 d .
O3 O 0.68032(12) 0.33097(9) 0.45503(6) 0.0282(2) Uani 1 1 d .
O4 O 0.52899(13) 0.48291(9) 0.38879(7) 0.0331(2) Uani 1 1 d .
C1 C 0.35007(16) 0.07716(12) 0.29661(8) 0.0218(2) Uani 1 1 d .
C2 C 0.25277(17) 0.17510(12) 0.25594(8) 0.0224(3) Uani 1 1 d .
C3 C 0.31747(16) 0.28968(12) 0.28674(8) 0.0219(2) Uani 1 1 d .
C4 C 0.46339(16) 0.27573(12) 0.34995(8) 0.0209(2) Uani 1 1 d .
C5 C 0.10229(18) 0.16224(15) 0.18823(9) 0.0317(3) Uani 1 1 d .
H5A H 0.1373 0.1569 0.1353 0.048 Uiso 1 1 calc R
H5B H 0.0299 0.2326 0.1882 0.048 Uiso 1 1 calc R
H5C H 0.0416 0.0888 0.1971 0.048 Uiso 1 1 calc R
C6 C 0.23998(18) 0.40763(13) 0.25439(9) 0.0296(3) Uani 1 1 d .
H6A H 0.2803 0.4723 0.2936 0.044 Uiso 1 1 calc R
H6B H 0.1189 0.4017 0.2470 0.044 Uiso 1 1 calc R
H6C H 0.2703 0.4258 0.2016 0.044 Uiso 1 1 calc R
C7 C 0.30565(16) -0.05194(12) 0.28456(8) 0.0247(3) Uani 1 1 d .
C8 C 0.3791(2) -0.24870(13) 0.33654(10) 0.0345(3) Uani 1 1 d .
H8A H 0.2804 -0.2633 0.3599 0.052 Uiso 1 1 calc R
H8B H 0.4746 -0.2907 0.3695 0.052 Uiso 1 1 calc R
H8C H 0.3597 -0.2790 0.2800 0.052 Uiso 1 1 calc R
C9 C 0.55510(16) 0.37556(12) 0.39787(8) 0.0226(3) Uani 1 1 d .
C10 C 0.78313(18) 0.41917(14) 0.50444(9) 0.0302(3) Uani 1 1 d .
H10A H 0.8253 0.4766 0.4687 0.045 Uiso 1 1 calc R
H10B H 0.8767 0.3786 0.5399 0.045 Uiso 1 1 calc R
H10C H 0.7175 0.4625 0.5384 0.045 Uiso 1 1 calc R
C11 C 0.1239(2) 0.07624(16) 0.44014(11) 0.0424(4) Uani 1 1 d .
H11 H 0.1107 -0.0087 0.4338 0.051 Uiso 1 1 calc R
C12 C 0.0236(2) 0.16520(18) 0.39281(11) 0.0407(4) Uani 1 1 d .
H12 H -0.0688 0.1505 0.3496 0.049 Uiso 1 1 calc R
C13 C 0.08602(19) 0.28014(15) 0.42161(9) 0.0334(3) Uani 1 1 d .
H13 H 0.0431 0.3561 0.4009 0.040 Uiso 1 1 calc R
C14 C 0.2241(2) 0.26148(14) 0.48697(9) 0.0309(3) Uani 1 1 d .
H14 H 0.2896 0.3229 0.5176 0.037 Uiso 1 1 calc R
C15 C 0.2471(2) 0.13562(15) 0.49858(9) 0.0355(3) Uani 1 1 d .
H15 H 0.3304 0.0977 0.5384 0.043 Uiso 1 1 calc R

loop_
_atom_site_aniso_label
_atom_site_aniso_U_11
_atom_site_aniso_U_22
_atom_site_aniso_U_33
_atom_site_aniso_U_23
_atom_site_aniso_U_13
_atom_site_aniso_U_12
Fe1 0.02078(10) 0.01986(10) 0.02014(10) 0.00039(6) 0.00501(7) 0.00064(7)
P1 0.01993(16) 0.01787(16) 0.02798(17) -0.00087(12) 0.00119(13) 0.00138(12)
O1 0.0327(5) 0.0179(5) 0.0406(6) -0.0009(4) 0.0001(4) -0.0021(4)
O2 0.0358(6) 0.0306(6) 0.0457(6) -0.0066(5) -0.0057(5) -0.0069(5)
O3 0.0266(5) 0.0215(5) 0.0326(5) -0.0031(4) -0.0036(4) -0.0012(4)
O4 0.0355(6) 0.0190(5) 0.0420(6) -0.0017(4) 0.0009(5) 0.0015(4)
C1 0.0209(6) 0.0220(6) 0.0227(6) -0.0031(5) 0.0051(5) -0.0008(5)
C2 0.0209(6) 0.0271(7) 0.0192(6) 0.0001(5) 0.0044(5) -0.0005(5)
C3 0.0209(6) 0.0236(6) 0.0220(6) 0.0033(5) 0.0060(5) 0.0008(5)
C4 0.0198(6) 0.0189(6) 0.0246(6) -0.0001(5) 0.0055(5) 0.0001(5)
C5 0.0277(7) 0.0396(8) 0.0250(7) 0.0010(6) -0.0016(6) -0.0029(6)
C6 0.0258(7) 0.0275(7) 0.0343(7) 0.0095(6) 0.0031(6) 0.0046(6)
C7 0.0228(6) 0.0248(6) 0.0279(6) -0.0042(5) 0.0083(5) -0.0019(5)
C8 0.0392(8) 0.0197(7) 0.0456(9) 0.0001(6) 0.0109(7) -0.0040(6)
C9 0.0222(6) 0.0208(6) 0.0257(6) -0.0003(5) 0.0070(5) 0.0003(5)
C10 0.0268(7) 0.0287(7) 0.0332(7) -0.0074(6) 0.0015(6) -0.0043(6)
C11 0.0564(11) 0.0335(8) 0.0463(9) -0.0027(7) 0.0320(9) -0.0137(8)
C12 0.0240(7) 0.0634(11) 0.0380(8) -0.0077(8) 0.0145(6) -0.0083(7)
C13 0.0319(8) 0.0398(8) 0.0316(7) 0.0023(6) 0.0138(6) 0.0125(6)
C14 0.0387(8) 0.0313(7) 0.0243(6) -0.0023(6) 0.0104(6) 0.0054(6)
C15 0.0486(9) 0.0346(8) 0.0264(7) 0.0084(6) 0.0151(7) 0.0075(7)

loop_
_atom_type_symbol
_atom_type_description
_atom_type_scat_dispersion_real
_atom_type_scat_dispersion_imag
_atom_type_scat_source
C C 0.0033 0.0016 'International Tables Vol C Tables 4.2.6.8 and 6.1.1.4'
H H 0.0000 0.0000 'International Tables Vol C Tables 4.2.6.8 and 6.1.1.4'
Fe Fe 0.3463 0.8444 'International Tables Vol C Tables 4.2.6.8 and 6.1.1.4'
O O 0.0106 0.0060 'International Tables Vol C Tables 4.2.6.8 and 6.1.1.4'
P P 0.1023 0.0942 'International Tables Vol C Tables 4.2.6.8 and 6.1.1.4'

loop_
_geom_angle_atom_site_label_1
_geom_angle_atom_site_label_2
_geom_angle_atom_site_label_3
_geom_angle
C13 Fe1 C14 40.64(6)
C13 Fe1 C12 40.58(7)
C14 Fe1 C12 68.13(7)
C13 Fe1 C11 68.06(7)
C14 Fe1 C11 67.82(7)
C12 Fe1 C11 40.43(8)
C13 Fe1 C1 152.69(6)
C14 Fe1 C1 164.52(6)
C12 Fe1 C1 118.09(6)
C11 Fe1 C1 106.97(6)
C13 Fe1 C2 117.50(6)
C14 Fe1 C2 154.50(6)
C12 Fe1 C2 103.54(6)
C11 Fe1 C2 122.26(6)
C1 Fe1 C2 40.76(5)
C13 Fe1 C15 68.05(6)
C14 Fe1 C15 40.25(6)
C12 Fe1 C15 67.97(7)
C11 Fe1 C15 40.31(7)
C1 Fe1 C15 126.54(6)
C2 Fe1 C15 160.74(6)
C13 Fe1 C4 118.86(6)
C14 Fe1 C4 106.49(6)
C12 Fe1 C4 154.22(7)
C11 Fe1 C4 162.97(7)
C1 Fe1 C4 74.09(5)
C2 Fe1 C4 70.02(5)
C15 Fe1 C4 125.16(6)
C13 Fe1 C3 103.09(6)
C14 Fe1 C3 120.66(6)
C12 Fe1 C3 118.66(7)
C11 Fe1 C3 156.16(7)
C1 Fe1 C3 70.23(5)
C2 Fe1 C3 40.57(5)
C15 Fe1 C3 158.70(6)
C4 Fe1 C3 40.73(5)
C13 Fe1 P1 158.21(5)
C14 Fe1 P1 120.20(5)
C12 Fe1 P1 156.78(6)
C11 Fe1 P1 119.36(6)
C1 Fe1 P1 48.38(4)
C2 Fe1 P1 77.29(4)
C15 Fe1 P1 103.59(5)
C4 Fe1 P1 48.31(4)
C3 Fe1 P1 77.36(4)
C4 P1 C1 87.95(6)
C4 P1 Fe1 59.55(4)
C1 P1 Fe1 59.32(4)
C7 O1 C8 117.03(11)
C9 O3 C10 115.67(11)
C2 C1 C7 124.60(12)
C2 C1 P1 114.44(10)
C7 C1 P1 120.78(10)
C2 C1 Fe1 69.81(7)
C7 C1 Fe1 122.79(9)
P1 C1 Fe1 72.30(5)
C3 C2 C1 111.69(12)
C3 C2 C5 122.91(12)
C1 C2 C5 125.39(12)
C3 C2 Fe1 69.83(7)
C1 C2 Fe1 69.42(7)
C5 C2 Fe1 129.04(10)
C2 C3 C4 111.28(12)
C2 C3 C6 122.79(12)
C4 C3 C6 125.93(12)
C2 C3 Fe1 69.60(7)
C4 C3 Fe1 69.57(7)
C6 C3 Fe1 128.83(9)
C3 C4 C9 125.12(12)
C3 C4 P1 114.61(10)
C9 C4 P1 120.22(10)
C3 C4 Fe1 69.70(7)
C9 C4 Fe1 125.08(9)
P1 C4 Fe1 72.14(5)
C2 C5 H5A 109.5
C2 C5 H5B 109.5
H5A C5 H5B 109.5
C2 C5 H5C 109.5
H5A C5 H5C 109.5
H5B C5 H5C 109.5
C3 C6 H6A 109.5
C3 C6 H6B 109.5
H6A C6 H6B 109.5
C3 C6 H6C 109.5
H6A C6 H6C 109.5
H6B C6 H6C 109.5
O2 C7 O1 122.81(13)
O2 C7 C1 126.86(13)
O1 C7 C1 110.33(11)
O1 C8 H8A 109.5
O1 C8 H8B 109.5
H8A C8 H8B 109.5
O1 C8 H8C 109.5
H8A C8 H8C 109.5
H8B C8 H8C 109.5
O4 C9 O3 122.59(12)
O4 C9 C4 127.43(13)
O3 C9 C4 109.97(11)
O3 C10 H10A 109.5
O3 C10 H10B 109.5
H10A C10 H10B 109.5
O3 C10 H10C 109.5
H10A C10 H10C 109.5
H10B C10 H10C 109.5
C12 C11 C15 108.34(15)
C12 C11 Fe1 69.69(9)
C15 C11 Fe1 70.22(9)
C12 C11 H11 125.8
C15 C11 H11 125.8
Fe1 C11 H11 125.8
C11 C12 C13 107.77(15)
C11 C12 Fe1 69.88(9)
C13 C12 Fe1 69.42(9)
C11 C12 H12 126.1
C13 C12 H12 126.1
Fe1 C12 H12 126.2
C12 C13 C14 107.89(14)
C12 C13 Fe1 70.00(9)
C14 C13 Fe1 69.93(8)
C12 C13 H13 126.1
C14 C13 H13 126.1
Fe1 C13 H13 125.6
C15 C14 C13 108.20(15)
C15 C14 Fe1 70.38(8)
C13 C14 Fe1 69.43(8)
C15 C14 H14 125.9
C13 C14 H14 125.9
Fe1 C14 H14 125.9
C14 C15 C11 107.79(15)
C14 C15 Fe1 69.37(8)
C11 C15 Fe1 69.47(8)
C14 C15 H15 126.1
C11 C15 H15 126.1
Fe1 C15 H15 126.6

loop_
_geom_bond_atom_site_label_1
_geom_bond_atom_site_label_2
_geom_bond_distance
Fe1 C13 2.0425(14)
Fe1 C14 2.0492(14)
Fe1 C12 2.0502(15)
Fe1 C11 2.0526(15)
Fe1 C1 2.0564(12)
Fe1 C2 2.0616(13)
Fe1 C15 2.0625(14)
Fe1 C4 2.0629(13)
Fe1 C3 2.0647(13)
Fe1 P1 2.2778(5)
P1 C4 1.7869(13)
P1 C1 1.7874(13)
O1 C7 1.3408(17)
O1 C8 1.4461(17)
O2 C7 1.2082(17)
O3 C9 1.3473(16)
O3 C10 1.4372(16)
O4 C9 1.2121(16)
C1 C2 1.4342(18)
C1 C7 1.4793(18)
C2 C3 1.4305(19)
C2 C5 1.5036(19)
C3 C4 1.4363(18)
C3 C6 1.5047(19)
C4 C9 1.4783(18)
C5 H5A 0.9800
C5 H5B 0.9800
C5 H5C 0.9800
C6 H6A 0.9800
C6 H6B 0.9800
C6 H6C 0.9800
C8 H8A 0.9800
C8 H8B 0.9800
C8 H8C 0.9800
C10 H10A 0.9800
C10 H10B 0.9800
C10 H10C 0.9800
C11 C12 1.418(3)
C11 C15 1.418(3)
C11 H11 0.9500
C12 C13 1.419(2)
C12 H12 0.9500
C13 C14 1.421(2)
C13 H13 0.9500
C14 C15 1.415(2)
C14 H14 0.9500
C15 H15 0.9500
